data_4327418
loop_
_publ_author_name
'Dipesh Ghosh'
'Nabanita Kundu'
'Goutam Maity'
'Ki-Young Choi'
'Andrea Caneschi'
'Akira Endo'
'Muktimoy Chaudhury'

_publ_contact_author_address
; Department of Inorganic Chemistry
  Indian Association for the Cultivation of Science
  Kolkata 700 032
  India
;
_publ_contact_author_email icmc@mahendra.iacs.res.in
_publ_contact_author_name 'Dr Muktimoy Chaudhury'
_publ_section_title
;
 Synthesis, Structure, Magnetism, and Spectroscopic Properties of
 Heterobinuclear Copper(II)-Zinc(II) Complexes and Their
 Copper(II)-Copper(II) Analogues in Asymmetric Ligand Environments
;
_journal_name_full 'Inorganic Chemistry'
_journal_page_first 6015
_journal_page_last 6023
_journal_paper_doi 10.1021/ic049449+
_journal_volume 43
_journal_year 2004
_chemical_formula_moiety 'C47 H51 B Cu2 N8 O S2'
_chemical_formula_sum 'C47 H51 B Cu2 N8 O S2'
_chemical_formula_weight 945.97
_chemical_name_systematic
;
 ?
;
_space_group_IT_number 14
_symmetry_cell_setting monoclinic
_symmetry_space_group_name_Hall '-P 2yn'
_symmetry_space_group_name_H-M 'P 1 21/n 1'
_atom_sites_solution_hydrogens geom
_atom_sites_solution_primary direct
_atom_sites_solution_secondary difmap
_audit_creation_method SHELXL-97
_cell_angle_alpha 90.00
_cell_angle_beta 91.191(11)
_cell_angle_gamma 90.00
_cell_formula_units_Z 4
_cell_length_a 18.988(3)
_cell_length_b 24.976(6)
_cell_length_c 9.6202(11)
_cell_measurement_reflns_used 25
_cell_measurement_temperature 293(2)
_cell_measurement_theta_max 13.734
_cell_measurement_theta_min 11.296
_cell_volume 4561.3(14)
_computing_cell_refinement 'CAD4 Express (Enraf Nonius, 1994)'
_computing_data_collection 'CAD4 Express (Enraf Nonius, 1994)'
_computing_data_reduction 'XCAD4 (Harms & Wocadlo, 1995)'
_computing_molecular_graphics 'Ortep-3 for Windows (Farrugia, 1997)'
_computing_publication_material 'WinGX publication routines (Farrugia, 1998)'
_computing_structure_refinement 'SHELXL-97 (Sheldrick, 1997)'
_computing_structure_solution 'SHELXL-97 (Sheldrick, 1997)'
_diffrn_ambient_temperature 293(2)
_diffrn_measured_fraction_theta_full 0.454
_diffrn_measured_fraction_theta_max 0.454
_diffrn_measurement_device_type 'Enraf Nonius CAD4'
_diffrn_measurement_method 'non-profiled omega/2theta scans'
_diffrn_radiation_monochromator graphite
_diffrn_radiation_source 'fine-focus sealed tube'
_diffrn_radiation_type MoK\a
_diffrn_radiation_wavelength 0.71073
_diffrn_reflns_av_R_equivalents 0.0042
_diffrn_reflns_av_sigmaI/netI 0.1005
_diffrn_reflns_limit_h_max 22
_diffrn_reflns_limit_h_min 0
_diffrn_reflns_limit_k_max 29
_diffrn_reflns_limit_k_min 0
_diffrn_reflns_limit_l_max 11
_diffrn_reflns_limit_l_min -11
_diffrn_reflns_number 3650
_diffrn_reflns_theta_full 24.97
_diffrn_reflns_theta_max 24.97
_diffrn_reflns_theta_min 2.15
_diffrn_standards_decay_% -5
_diffrn_standards_interval_time 300
_diffrn_standards_number 3
_exptl_absorpt_coefficient_mu 1.069
_exptl_absorpt_correction_T_max 0.8433
_exptl_absorpt_correction_T_min 0.6570
_exptl_absorpt_correction_type psi-scan
_exptl_crystal_colour 'dark brown'
_exptl_crystal_density_diffrn 1.378
_exptl_crystal_description 'rectangular rod'
_exptl_crystal_F_000 1968
_exptl_crystal_size_max 0.43
_exptl_crystal_size_mid 0.20
_exptl_crystal_size_min 0.17
_refine_diff_density_max 0.391
_refine_diff_density_min -0.372
_refine_diff_density_rms 0.056
_refine_ls_extinction_method none
_refine_ls_goodness_of_fit_ref 0.902
_refine_ls_hydrogen_treatment mixed
_refine_ls_matrix_type full
_refine_ls_number_parameters 550
_refine_ls_number_reflns 3645
_refine_ls_number_restraints 0
_refine_ls_restrained_S_all 0.902
_refine_ls_R_factor_all 0.1111
_refine_ls_R_factor_gt 0.0549
_refine_ls_shift/su_max 0.000
_refine_ls_shift/su_mean 0.000
_refine_ls_structure_factor_coef Fsqd
_refine_ls_weighting_details 'calc w=1/[\s^2^(Fo^2^)+(0.0686P)^2^+0.0000P] where P=(Fo^2^+2Fc^2^)/3'
_refine_ls_weighting_scheme calc
_refine_ls_wR_factor_gt 0.1142
_refine_ls_wR_factor_ref 0.1332
_reflns_number_gt 2059
_reflns_number_total 3645
_reflns_threshold_expression >2sigma(I)
_cod_data_source_file ic0494492Bsi20040429_091240_2.cif
_cod_data_source_block Compound1
_cod_original_cell_volume 4561.4(14)
_cod_original_sg_symbol_H-M 'P 21/n'
_cod_database_code 4327418

loop_
_symmetry_equiv_pos_as_xyz
'x, y, z'
'-x+1/2, y+1/2, -z+1/2'
'-x, -y, -z'
'x-1/2, -y-1/2, z-1/2'

loop_
_atom_site_label
_atom_site_type_symbol
_atom_site_fract_x
_atom_site_fract_y
_atom_site_fract_z
_atom_site_U_iso_or_equiv
_atom_site_adp_type
_atom_site_occupancy
_atom_site_symmetry_multiplicity
_atom_site_calc_flag
_atom_site_refinement_flags
Cu1 Cu 0.88546(6) 0.01504(4) 0.18290(13) 0.0481(5) Uani 1 1 d .
Cu2 Cu 0.72307(7) 0.05498(5) 0.08045(15) 0.0501(6) Uani 1 1 d .
B B 0.4538(7) 0.2168(5) -0.2907(14) 0.042(4) Uani 1 1 d .
S1 S 1.10762(16) -0.04612(13) 0.3963(4) 0.0815(14) Uani 1 1 d .
S2 S 0.95765(16) -0.03995(11) 0.2994(4) 0.0658(12) Uani 1 1 d .
N1 N 0.7340(4) -0.0074(3) 0.2050(10) 0.054(4) Uani 1 1 d .
N2 N 0.8013(4) -0.0209(3) 0.2445(10) 0.052(4) Uani 1 1 d .
N3 N 0.9559(4) 0.0604(3) 0.1085(11) 0.054(4) Uani 1 1 d .
N4 N 0.6806(5) 0.0232(4) -0.1126(9) 0.056(3) Uani 1 1 d .
N5 N 0.6877(5) 0.0609(4) -0.2082(10) 0.060(4) Uani 1 1 d .
N6 N 0.7301(5) 0.1242(3) -0.0449(9) 0.052(3) Uani 1 1 d .
N7 N 0.6452(6) 0.1508(5) 0.1184(12) 0.081(5) Uani 1 1 d .
N8 N 0.6457(5) 0.1001(4) 0.1622(10) 0.056(4) Uani 1 1 d .
O1 O 0.8224(4) 0.0575(3) 0.0749(11) 0.094(4) Uani 1 1 d .
C1 C 1.0621(7) -0.0978(4) 0.4874(14) 0.092(6) Uani 1 1 d .
HC1A H 1.0952 -0.1177 0.5436 0.138 Uiso 1 1 calc R
HC1B H 1.0393 -0.1213 0.4216 0.138 Uiso 1 1 calc R
HC1C H 1.0274 -0.0819 0.5458 0.138 Uiso 1 1 calc R
C2 C 1.0409(5) -0.0105(5) 0.2931(11) 0.049(4) Uani 1 1 d .
C3 C 1.0628(6) 0.0301(4) 0.2254(14) 0.054(5) Uani 1 1 d .
C4 C 1.1403(6) 0.0502(4) 0.2222(16) 0.076(6) Uani 1 1 d .
HC4A H 1.1520 0.0696 0.3070 0.092 Uiso 1 1 calc R
HC4B H 1.1723 0.0202 0.2144 0.092 Uiso 1 1 calc R
C5 C 1.1465(6) 0.0867(4) 0.0979(14) 0.062(4) Uani 1 1 d .
HC5A H 1.1774 0.1167 0.1190 0.074 Uiso 1 1 calc R
HC5B H 1.1647 0.0674 0.0188 0.074 Uiso 1 1 calc R
C6 C 1.0723(5) 0.1055(4) 0.0687(13) 0.063(5) Uani 1 1 d .
HC6A H 1.0634 0.1082 -0.0307 0.075 Uiso 1 1 calc R
HC6B H 1.0649 0.1405 0.1099 0.075 Uiso 1 1 calc R
C7 C 1.0224(6) 0.0637(4) 0.1336(15) 0.060(5) Uani 1 1 d .
C8 C 0.9270(5) 0.0994(4) 0.0022(12) 0.050(4) Uani 1 1 d .
HC8A H 0.9353 0.0867 -0.0913 0.060 Uiso 1 1 calc R
HC8B H 0.9489 0.1342 0.0138 0.060 Uiso 1 1 calc R
C9 C 0.8482(7) 0.1027(5) 0.0285(18) 0.092(7) Uani 1 1 d .
HC9 H 0.8453 0.1268 0.1085 0.111 Uiso 1 1 calc R
C10 C 0.8055(6) 0.1303(4) -0.0816(14) 0.071(5) Uani 1 1 d .
H10A H 0.8180 0.1680 -0.0856 0.085 Uiso 1 1 calc R
H10B H 0.8140 0.1144 -0.1716 0.085 Uiso 1 1 calc R
C11 C 0.6846(6) 0.1163(4) -0.1699(11) 0.061(5) Uani 1 1 d .
H11A H 0.6365 0.1264 -0.1502 0.073 Uiso 1 1 calc R
H11B H 0.7010 0.1385 -0.2455 0.073 Uiso 1 1 calc R
C12 C 0.6905(8) 0.0370(7) -0.3421(14) 0.080(6) Uani 1 1 d .
C13 C 0.6995(8) 0.0724(5) -0.4671(14) 0.098(6) Uani 1 1 d .
H13A H 0.7048 0.1089 -0.4375 0.146 Uiso 1 1 calc R
H13B H 0.6588 0.0693 -0.5275 0.146 Uiso 1 1 calc R
H13C H 0.7407 0.0615 -0.5161 0.146 Uiso 1 1 calc R
C14 C 0.6813(7) -0.0147(6) -0.3263(14) 0.064(5) Uani 1 1 d .
HC14 H 0.6797 -0.0404 -0.3963 0.076 Uiso 1 1 calc R
C15 C 0.6742(6) -0.0239(5) -0.1816(16) 0.069(5) Uani 1 1 d .
C16 C 0.6640(6) -0.0762(4) -0.1107(14) 0.074(5) Uani 1 1 d .
H16A H 0.6628 -0.0707 -0.0120 0.111 Uiso 1 1 calc R
H16B H 0.7021 -0.0998 -0.1323 0.111 Uiso 1 1 calc R
H16C H 0.6203 -0.0918 -0.1422 0.111 Uiso 1 1 calc R
C17 C 0.7052(8) 0.1692(5) 0.0360(16) 0.079(6) Uani 1 1 d .
H17A H 0.6906 0.1982 -0.0253 0.095 Uiso 1 1 calc R
H17B H 0.7427 0.1823 0.0972 0.095 Uiso 1 1 calc R
C18 C 0.5535(8) 0.1424(6) 0.2437(14) 0.093(6) Uani 1 1 d .
HC18 H 0.5127 0.1506 0.2911 0.111 Uiso 1 1 calc R
C19 C 0.5904(8) 0.1778(6) 0.1629(17) 0.091(6) Uani 1 1 d .
HC19 H 0.5790 0.2133 0.1438 0.109 Uiso 1 1 calc R
C20 C 0.5864(7) 0.0931(7) 0.2435(14) 0.093(5) Uani 1 1 d .
HC20 H 0.5721 0.0619 0.2879 0.111 Uiso 1 1 calc R
C21 C 0.6883(6) -0.0413(4) 0.2557(12) 0.054(4) Uani 1 1 d .
HC21 H 0.6399 -0.0403 0.2390 0.065 Uiso 1 1 calc R
C22 C 0.7228(6) -0.0784(4) 0.3369(12) 0.059(4) Uani 1 1 d .
HC22 H 0.7041 -0.1069 0.3861 0.070 Uiso 1 1 calc R
C23 C 0.7916(6) -0.0631(5) 0.3277(15) 0.070(6) Uani 1 1 d .
HC23 H 0.8284 -0.0804 0.3749 0.084 Uiso 1 1 calc R
C24 C 0.5273(7) 0.2509(4) -0.2381(15) 0.057(5) Uani 1 1 d .
C25 C 0.5914(6) 0.2406(4) -0.2958(15) 0.052(4) Uani 1 1 d .
HC25 H 0.5942 0.2157 -0.3673 0.062 Uiso 1 1 calc R
C26 C 0.6516(6) 0.2665(4) -0.2498(14) 0.062(5) Uani 1 1 d .
HC26 H 0.6938 0.2607 -0.2948 0.074 Uiso 1 1 calc R
C27 C 0.6503(8) 0.3011(6) -0.1378(19) 0.096(7) Uani 1 1 d .
HC27 H 0.6913 0.3177 -0.1054 0.116 Uiso 1 1 calc R
C28 C 0.5895(6) 0.3101(5) -0.0777(17) 0.086(6) Uani 1 1 d .
HC28 H 0.5875 0.3345 -0.0050 0.104 Uiso 1 1 calc R
C29 C 0.5276(7) 0.2834(5) -0.1216(14) 0.090(6) Uani 1 1 d .
HC29 H 0.4866 0.2877 -0.0718 0.108 Uiso 1 1 calc R
C30 C 0.4379(6) 0.2322(4) -0.4621(14) 0.056(4) Uani 1 1 d .
C31 C 0.3768(6) 0.2107(5) -0.5236(13) 0.072(5) Uani 1 1 d .
HC31 H 0.3456 0.1906 -0.4716 0.087 Uiso 1 1 calc R
C32 C 0.3632(7) 0.2205(5) -0.6718(15) 0.078(6) Uani 1 1 d .
HC32 H 0.3241 0.2048 -0.7152 0.093 Uiso 1 1 calc R
C33 C 0.4042(8) 0.2504(5) -0.7434(16) 0.070(5) Uani 1 1 d .
HC33 H 0.3935 0.2566 -0.8368 0.084 Uiso 1 1 calc R
C34 C 0.4618(7) 0.2727(4) -0.6862(14) 0.072(6) Uani 1 1 d .
HC34 H 0.4900 0.2948 -0.7395 0.086 Uiso 1 1 calc R
C35 C 0.4796(7) 0.2633(4) -0.5496(14) 0.062(5) Uani 1 1 d .
HC35 H 0.5210 0.2781 -0.5134 0.075 Uiso 1 1 calc R
C36 C 0.3844(6) 0.2346(4) -0.2119(13) 0.049(5) Uani 1 1 d .
C37 C 0.3374(7) 0.1999(5) -0.1619(15) 0.058(5) Uani 1 1 d .
HC37 H 0.3460 0.1635 -0.1725 0.069 Uiso 1 1 calc R
C38 C 0.2735(8) 0.2162(6) -0.0919(18) 0.089(7) Uani 1 1 d .
HC38 H 0.2453 0.1911 -0.0483 0.107 Uiso 1 1 calc R
C39 C 0.2563(7) 0.2692(7) -0.0920(14) 0.084(5) Uani 1 1 d .
HC39 H 0.2140 0.2805 -0.0548 0.101 Uiso 1 1 calc R
C40 C 0.3030(7) 0.3067(6) -0.1489(15) 0.066(5) Uani 1 1 d .
HC40 H 0.2918 0.3430 -0.1485 0.080 Uiso 1 1 calc R
C41 C 0.3646(7) 0.2897(5) -0.2047(14) 0.064(5) Uani 1 1 d .
HC41 H 0.3952 0.3152 -0.2397 0.076 Uiso 1 1 calc R
C42 C 0.4735(6) 0.1545(4) -0.2741(13) 0.059(5) Uani 1 1 d .
C43 C 0.4826(6) 0.1347(5) -0.1395(14) 0.072(5) Uani 1 1 d .
HC43 H 0.4746 0.1568 -0.0636 0.086 Uiso 1 1 calc R
C44 C 0.5042(7) 0.0803(6) -0.1177(16) 0.083(6) Uani 1 1 d .
HC44 H 0.5143 0.0684 -0.0279 0.100 Uiso 1 1 calc R
C45 C 0.5097(9) 0.0492(6) -0.216(2) 0.084(6) Uani 1 1 d .
HC45 H 0.5181 0.0131 -0.1985 0.100 Uiso 1 1 calc R
C46 C 0.5035(9) 0.0672(6) -0.355(2) 0.110(9) Uani 1 1 d .
HC46 H 0.5137 0.0445 -0.4283 0.132 Uiso 1 1 calc R
C47 C 0.4824(7) 0.1187(5) -0.3786(15) 0.072(5) Uani 1 1 d .
HC47 H 0.4737 0.1296 -0.4698 0.087 Uiso 1 1 calc R

loop_
_atom_site_aniso_label
_atom_site_aniso_U_11
_atom_site_aniso_U_22
_atom_site_aniso_U_33
_atom_site_aniso_U_23
_atom_site_aniso_U_13
_atom_site_aniso_U_12
Cu1 0.0392(7) 0.0503(7) 0.0547(9) 0.0047(8) -0.0022(9) 0.0040(7)
Cu2 0.0378(8) 0.0664(8) 0.0462(10) 0.0106(8) -0.0002(10) 0.0054(8)
B 0.043(7) 0.053(8) 0.032(8) -0.004(8) 0.035(8) -0.007(8)
S1 0.063(2) 0.100(2) 0.082(3) 0.003(2) -0.015(3) 0.035(2)
S2 0.0452(17) 0.074(2) 0.078(3) 0.027(2) 0.003(2) 0.0097(17)
N1 0.040(5) 0.069(6) 0.052(7) 0.013(6) -0.009(6) -0.003(5)
N2 0.059(7) 0.032(4) 0.065(8) 0.019(5) -0.016(8) -0.003(5)
N3 0.038(5) 0.040(4) 0.082(8) -0.018(6) -0.008(7) 0.011(5)
N4 0.047(6) 0.079(7) 0.041(6) 0.003(6) -0.003(6) 0.005(6)
N5 0.055(6) 0.084(7) 0.041(6) -0.011(6) -0.012(7) 0.020(7)
N6 0.054(6) 0.061(6) 0.040(6) 0.008(6) -0.010(6) 0.013(6)
N7 0.072(8) 0.123(11) 0.048(8) 0.004(9) 0.011(8) 0.059(10)
N8 0.061(7) 0.063(6) 0.045(8) 0.023(6) -0.007(8) -0.001(7)
O1 0.038(4) 0.098(6) 0.146(9) 0.041(7) -0.019(7) 0.010(5)
C1 0.096(11) 0.096(10) 0.084(10) 0.029(9) 0.005(11) 0.034(9)
C2 0.037(6) 0.065(7) 0.046(8) -0.002(7) 0.015(8) 0.012(7)
C3 0.036(7) 0.059(7) 0.067(11) -0.017(8) 0.016(9) 0.004(7)
C4 0.044(7) 0.067(8) 0.118(14) -0.012(10) -0.010(11) 0.003(7)
C5 0.040(6) 0.077(8) 0.069(9) 0.004(9) 0.022(8) -0.018(8)
C6 0.063(8) 0.058(7) 0.068(10) 0.005(8) -0.001(9) -0.001(7)
C7 0.063(8) 0.035(6) 0.082(11) -0.029(8) -0.014(10) 0.021(7)
C8 0.043(7) 0.050(6) 0.057(9) 0.009(7) 0.004(8) -0.007(6)
C9 0.077(10) 0.072(9) 0.127(16) 0.026(10) -0.028(13) 0.006(9)
C10 0.058(8) 0.075(8) 0.079(10) 0.013(8) -0.023(10) -0.006(7)
C11 0.062(8) 0.072(8) 0.047(8) 0.011(7) -0.011(9) 0.015(7)
C12 0.061(10) 0.138(12) 0.040(8) -0.021(10) -0.018(9) 0.031(11)
C13 0.076(10) 0.155(13) 0.061(9) 0.014(10) -0.003(10) 0.008(11)
C14 0.066(10) 0.080(9) 0.046(8) -0.021(9) 0.023(9) 0.017(10)
C15 0.042(8) 0.082(9) 0.083(11) 0.001(9) -0.016(10) -0.007(8)
C16 0.074(9) 0.065(8) 0.084(11) -0.016(8) 0.009(11) -0.001(8)
C17 0.094(11) 0.071(9) 0.072(11) -0.006(9) -0.015(12) 0.033(10)
C18 0.084(12) 0.135(14) 0.061(10) 0.028(11) 0.037(11) 0.045(13)
C19 0.090(12) 0.103(12) 0.081(12) 0.006(11) 0.026(12) 0.058(12)
C20 0.063 0.168(15) 0.046(10) -0.009(10) -0.011(8) 0.059(11)
C21 0.037(7) 0.075(8) 0.051(9) 0.018(8) 0.012(8) -0.026(7)
C22 0.073(8) 0.045(6) 0.059(9) 0.020(7) 0.005(9) -0.010(7)
C23 0.057(9) 0.071(8) 0.080(12) -0.006(9) -0.005(11) 0.007(8)
C24 0.046(8) 0.072(8) 0.052(10) -0.022(8) 0.008(10) 0.005(7)
C25 0.051(7) 0.057(7) 0.049(9) -0.007(7) 0.021(9) 0.001(7)
C26 0.050(8) 0.071(8) 0.065(9) -0.003(8) 0.005(9) 0.008(7)
C27 0.058(9) 0.123(12) 0.107(16) -0.015(12) -0.015(14) -0.014(10)
C28 0.054(8) 0.115(11) 0.090(12) -0.053(10) 0.011(10) -0.025(9)
C29 0.068(10) 0.125(11) 0.076(11) -0.054(10) 0.005(11) -0.015(10)
C30 0.051(8) 0.059(8) 0.058(9) -0.028(8) 0.007(9) 0.020(7)
C31 0.062(9) 0.094(9) 0.061(9) -0.003(8) -0.001(9) -0.016(8)
C32 0.073(10) 0.091(10) 0.068(11) -0.005(9) -0.023(12) -0.003(9)
C33 0.093(11) 0.064(8) 0.054(10) 0.006(8) 0.012(11) 0.014(9)
C34 0.089(11) 0.060(7) 0.066(10) -0.010(8) 0.003(12) 0.004(8)
C35 0.058(8) 0.066(8) 0.062(9) -0.004(8) -0.005(9) -0.007(8)
C36 0.059(8) 0.035(6) 0.051(9) -0.009(7) -0.010(9) 0.002(7)
C37 0.054(8) 0.056(8) 0.063(11) -0.023(9) 0.031(11) 0.006(8)
C38 0.095(13) 0.087(11) 0.087(15) -0.005(11) 0.028(16) -0.005(11)
C39 0.057(8) 0.141(14) 0.056(9) -0.001(12) 0.036(9) 0.013(11)
C40 0.073(10) 0.092(9) 0.035(9) -0.004(9) 0.027(11) 0.007(10)
C41 0.055(8) 0.097(11) 0.039(9) -0.009(8) 0.017(9) -0.013(8)
C42 0.054(9) 0.060(7) 0.063(9) 0.012(7) -0.005(10) -0.009(7)
C43 0.038(7) 0.098(10) 0.080(10) 0.013(9) -0.001(9) 0.011(8)
C44 0.038(8) 0.128(13) 0.083(11) 0.016(11) -0.014(10) 0.011(10)
C45 0.059(10) 0.084(11) 0.109(15) 0.014(12) 0.015(14) 0.001(10)
C46 0.099(14) 0.091(12) 0.139(19) 0.002(13) 0.006(17) -0.010(11)
C47 0.080(10) 0.060(8) 0.077(10) -0.013(9) 0.016(11) 0.010(9)

loop_
_atom_type_symbol
_atom_type_description
_atom_type_scat_dispersion_real
_atom_type_scat_dispersion_imag
_atom_type_scat_source
C C 0.0033 0.0016 'International Tables Vol C Tables 4.2.6.8 and 6.1.1.4'
H H 0.0000 0.0000 'International Tables Vol C Tables 4.2.6.8 and 6.1.1.4'
B B 0.0013 0.0007 'International Tables Vol C Tables 4.2.6.8 and 6.1.1.4'
Cu Cu 0.3201 1.2651 'International Tables Vol C Tables 4.2.6.8 and 6.1.1.4'
N N 0.0061 0.0033 'International Tables Vol C Tables 4.2.6.8 and 6.1.1.4'
S S 0.1246 0.1234 'International Tables Vol C Tables 4.2.6.8 and 6.1.1.4'
O O 0.0106 0.0060 'International Tables Vol C Tables 4.2.6.8 and 6.1.1.4'

loop_
_geom_angle_atom_site_label_1
_geom_angle_atom_site_label_2
_geom_angle_atom_site_label_3
_geom_angle
O1 Cu1 N3 84.4(4)
O1 Cu1 N2 84.9(4)
N3 Cu1 N2 169.0(3)
O1 Cu1 S2 175.7(3)
N3 Cu1 S2 97.2(2)
N2 Cu1 S2 93.6(2)
O1 Cu2 N1 87.2(4)
O1 Cu2 N8 136.6(4)
N1 Cu2 N8 105.7(4)
O1 Cu2 N6 83.2(4)
N1 Cu2 N6 170.0(3)
N8 Cu2 N6 79.7(4)
O1 Cu2 N4 110.1(4)
N1 Cu2 N4 105.3(3)
N8 Cu2 N4 106.1(3)
N6 Cu2 N4 80.6(3)
C36 B C42 114.5(12)
C36 B C24 113.5(10)
C42 B C24 105.5(8)
C36 B C30 105.3(8)
C42 B C30 110.4(9)
C24 B C30 107.4(11)
C1 S1 C2 106.3(5)
C2 S2 Cu1 105.7(4)
C21 N1 N2 111.0(7)
C21 N1 Cu2 132.3(6)
N2 N1 Cu2 116.7(7)
C23 N2 N1 102.8(9)
C23 N2 Cu1 132.2(7)
N1 N2 Cu1 125.0(6)
C7 N3 C8 115.5(10)
C7 N3 Cu1 131.6(8)
C8 N3 Cu1 112.9(5)
N5 N4 C15 106.6(9)
N5 N4 Cu2 107.0(6)
C15 N4 Cu2 140.3(7)
N4 N5 C12 109.6(10)
N4 N5 C11 120.2(10)
C12 N5 C11 129.9(11)
C17 N6 C11 110.3(7)
C17 N6 C10 111.8(9)
C11 N6 C10 111.7(10)
C17 N6 Cu2 107.6(8)
C11 N6 Cu2 108.2(6)
C10 N6 Cu2 107.0(5)
C19 N7 N8 112.5(15)
C19 N7 C17 129.7(14)
N8 N7 C17 117.7(12)
N7 N8 C20 107.2(12)
N7 N8 Cu2 114.0(10)
C20 N8 Cu2 138.5(10)
C9 O1 Cu2 114.7(7)
C9 O1 Cu1 115.6(6)
Cu2 O1 Cu1 125.9(6)
C3 C2 S2 131.0(7)
C3 C2 S1 115.7(8)
S2 C2 S1 113.2(7)
C2 C3 C7 127.0(10)
C2 C3 C4 125.7(10)
C7 C3 C4 107.1(12)
C5 C4 C3 107.5(9)
C6 C5 C4 104.3(11)
C5 C6 C7 106.9(8)
N3 C7 C3 126.3(13)
N3 C7 C6 125.1(9)
C3 C7 C6 108.6(9)
N3 C8 C9 105.5(11)
O1 C9 C10 116.0(9)
O1 C9 C8 112.6(9)
C10 C9 C8 115.4(14)
N6 C10 C9 107.2(12)
N5 C11 N6 108.1(6)
C14 C12 N5 107.5(14)
C14 C12 C13 133.5(13)
N5 C12 C13 119.0(12)
C12 C14 C15 106.7(13)
N4 C15 C14 109.4(12)
N4 C15 C16 123.2(13)
C14 C15 C16 127.3(13)
N6 C17 N7 108.0(11)
C19 C18 C20 109.7(16)
N7 C19 C18 105.6(13)
C18 C20 N8 105.0(15)
N1 C21 C22 109.7(9)
C23 C22 C21 102.8(12)
N2 C23 C22 113.7(9)
C25 C24 C29 116.6(10)
C25 C24 B 120.9(12)
C29 C24 B 121.7(14)
C24 C25 C26 121.2(13)
C25 C26 C27 121.0(15)
C28 C27 C26 118.5(12)
C27 C28 C29 121.3(15)
C24 C29 C28 120.7(15)
C31 C30 C35 115.6(10)
C31 C30 B 116.6(13)
C35 C30 B 127.8(9)
C30 C31 C32 118.4(14)
C33 C32 C31 121.3(11)
C32 C33 C34 121.4(12)
C33 C34 C35 120.4(15)
C34 C35 C30 122.7(11)
C37 C36 C41 115.3(13)
C37 C36 B 123.5(10)
C41 C36 B 120.8(13)
C36 C37 C38 123.5(12)
C39 C38 C37 118.2(17)
C38 C39 C40 119.5(16)
C41 C40 C39 119.8(13)
C40 C41 C36 123.2(14)
C47 C42 C43 116.0(10)
C47 C42 B 126.6(11)
C43 C42 B 117.4(11)
C42 C43 C44 120.2(13)
C45 C44 C43 121.0(14)
C44 C45 C46 121.3(15)
C47 C46 C45 118.5(17)
C42 C47 C46 122.4(14)

loop_
_geom_bond_atom_site_label_1
_geom_bond_atom_site_label_2
_geom_bond_distance
Cu1 O1 1.893(6)
Cu1 N3 1.904(10)
Cu1 N2 1.938(10)
Cu1 S2 2.226(2)
Cu2 O1 1.890(8)
Cu2 N1 1.974(8)
Cu2 N8 2.022(12)
Cu2 N6 2.113(8)
Cu2 N4 2.161(7)
B C36 1.60(2)
B C42 1.608(15)
B C24 1.703(15)
B C30 1.713(18)
S1 C1 1.792(13)
S1 C2 1.825(8)
S2 C2 1.746(12)
N1 C21 1.313(13)
N1 N2 1.368(9)
N2 C23 1.338(14)
N3 C7 1.282(12)
N3 C8 1.509(11)
N4 N5 1.327(13)
N4 C15 1.353(13)
N5 C12 1.422(16)
N5 C11 1.433(12)
N6 C17 1.454(16)
N6 C11 1.478(9)
N6 C10 1.489(16)
N7 C19 1.320(18)
N7 N8 1.336(14)
N7 C17 1.475(17)
N8 C20 1.396(17)
O1 C9 1.313(14)
C2 C3 1.279(15)
C3 C7 1.430(13)
C3 C4 1.554(17)
C4 C5 1.510(18)
C5 C6 1.507(13)
C6 C7 1.551(17)
C8 C9 1.52(2)
C9 C10 1.490(13)
C12 C14 1.312(16)
C12 C13 1.50(2)
C14 C15 1.42(2)
C15 C16 1.489(15)
C18 C19 1.377(19)
C18 C20 1.382(18)
C21 C22 1.370(12)
C22 C23 1.366(17)
C24 C25 1.37(2)
C24 C29 1.383(19)
C25 C26 1.380(13)
C26 C27 1.38(2)
C27 C28 1.32(2)
C28 C29 1.407(13)
C30 C31 1.400(13)
C30 C35 1.401(17)
C31 C32 1.464(17)
C32 C33 1.291(19)
C33 C34 1.335(14)
C34 C35 1.371(16)
C36 C37 1.341(17)
C36 C41 1.427(15)
C37 C38 1.46(2)
C38 C39 1.364(17)
C39 C40 1.408(18)
C40 C41 1.367(19)
C42 C47 1.359(17)
C42 C43 1.394(16)
C43 C44 1.432(16)
C44 C45 1.23(2)
C45 C46 1.41(2)
C46 C47 1.366(15)

loop_
_geom_torsion_atom_site_label_1
_geom_torsion_atom_site_label_2
_geom_torsion_atom_site_label_3
_geom_torsion_atom_site_label_4
_geom_torsion
O1 Cu1 S2 C2 121(5)
N3 Cu1 S2 C2 9.5(5)
N2 Cu1 S2 C2 -168.8(5)
O1 Cu2 N1 C21 -172.2(11)
N8 Cu2 N1 C21 50.0(11)
N6 Cu2 N1 C21 172.3(19)
N4 Cu2 N1 C21 -62.1(12)
O1 Cu2 N1 N2 4.6(7)
N8 Cu2 N1 N2 -133.3(7)
N6 Cu2 N1 N2 -11(3)
N4 Cu2 N1 N2 114.6(7)
C21 N1 N2 C23 -3.3(12)
Cu2 N1 N2 C23 179.2(7)
C21 N1 N2 Cu1 175.5(8)
Cu2 N1 N2 Cu1 -2.0(10)
O1 Cu1 N2 C23 176.4(10)
N3 Cu1 N2 C23 -170.9(18)
S2 Cu1 N2 C23 0.5(10)
O1 Cu1 N2 N1 -1.9(8)
N3 Cu1 N2 N1 11(2)
S2 Cu1 N2 N1 -177.9(7)
O1 Cu1 N3 C7 174.5(11)
N2 Cu1 N3 C7 161.8(17)
S2 Cu1 N3 C7 -9.5(11)
O1 Cu1 N3 C8 -4.7(7)
N2 Cu1 N3 C8 -17(2)
S2 Cu1 N3 C8 171.3(6)
O1 Cu2 N4 N5 -73.2(8)
N1 Cu2 N4 N5 -165.8(8)
N8 Cu2 N4 N5 82.3(8)
N6 Cu2 N4 N5 6.0(8)
O1 Cu2 N4 C15 73.5(16)
N1 Cu2 N4 C15 -19.1(16)
N8 Cu2 N4 C15 -130.9(15)
N6 Cu2 N4 C15 152.7(16)
C15 N4 N5 C12 -3.8(13)
Cu2 N4 N5 C12 154.7(8)
C15 N4 N5 C11 170.3(10)
Cu2 N4 N5 C11 -31.2(12)
O1 Cu2 N6 C17 -112.4(7)
N1 Cu2 N6 C17 -97(2)
N8 Cu2 N6 C17 27.5(6)
N4 Cu2 N6 C17 135.9(7)
O1 Cu2 N6 C11 128.3(8)
N1 Cu2 N6 C11 144(2)
N8 Cu2 N6 C11 -91.8(7)
N4 Cu2 N6 C11 16.6(7)
O1 Cu2 N6 C10 7.9(7)
N1 Cu2 N6 C10 23(3)
N8 Cu2 N6 C10 147.7(7)
N4 Cu2 N6 C10 -103.8(8)
C19 N7 N8 C20 -0.5(13)
C17 N7 N8 C20 176.7(10)
C19 N7 N8 Cu2 174.0(9)
C17 N7 N8 Cu2 -8.9(11)
O1 Cu2 N8 N7 57.8(8)
N1 Cu2 N8 N7 160.7(6)
N6 Cu2 N8 N7 -10.7(6)
N4 Cu2 N8 N7 -87.7(7)
O1 Cu2 N8 C20 -130.2(10)
N1 Cu2 N8 C20 -27.3(10)
N6 Cu2 N8 C20 161.3(10)
N4 Cu2 N8 C20 84.2(10)
N1 Cu2 O1 C9 -163.6(11)
N8 Cu2 O1 C9 -53.5(13)
N6 Cu2 O1 C9 13.7(11)
N4 Cu2 O1 C9 91.1(11)
N1 Cu2 O1 Cu1 -6.8(6)
N8 Cu2 O1 Cu1 103.3(7)
N6 Cu2 O1 Cu1 170.6(7)
N4 Cu2 O1 Cu1 -112.0(6)
N3 Cu1 O1 C9 -15.0(12)
N2 Cu1 O1 C9 162.6(12)
S2 Cu1 O1 C9 -127(4)
N3 Cu1 O1 Cu2 -171.7(7)
N2 Cu1 O1 Cu2 5.9(6)
S2 Cu1 O1 Cu2 76(5)
Cu1 S2 C2 C3 -7.9(13)
Cu1 S2 C2 S1 174.8(5)
C1 S1 C2 C3 176.5(10)
C1 S1 C2 S2 -5.8(8)
S2 C2 C3 C7 0(2)
S1 C2 C3 C7 177.7(10)
S2 C2 C3 C4 -176.0(10)
S1 C2 C3 C4 1.3(17)
C2 C3 C4 C5 162.2(12)
C7 C3 C4 C5 -14.8(13)
C3 C4 C5 C6 23.0(12)
C4 C5 C6 C7 -22.5(12)
C8 N3 C7 C3 -177.5(11)
Cu1 N3 C7 C3 3.3(18)
C8 N3 C7 C6 2.8(16)
Cu1 N3 C7 C6 -176.4(9)
C2 C3 C7 N3 4(2)
C4 C3 C7 N3 -179.3(12)
C2 C3 C7 C6 -176.6(12)
C4 C3 C7 C6 0.4(13)
C5 C6 C7 N3 -166.2(11)
C5 C6 C7 C3 14.1(13)
C7 N3 C8 C9 -159.5(11)
Cu1 N3 C8 C9 19.9(11)
Cu2 O1 C9 C10 -34.1(18)
Cu1 O1 C9 C10 166.6(10)
Cu2 O1 C9 C8 -170.0(9)
Cu1 O1 C9 C8 30.7(18)
N3 C8 C9 O1 -31.9(16)
N3 C8 C9 C10 -168.1(9)
C17 N6 C10 C9 93.0(10)
C11 N6 C10 C9 -142.9(9)
Cu2 N6 C10 C9 -24.6(10)
O1 C9 C10 N6 39.1(17)
C8 C9 C10 N6 173.9(10)
N4 N5 C11 N6 47.0(15)
C12 N5 C11 N6 -140.2(12)
C17 N6 C11 N5 -152.8(12)
C10 N6 C11 N5 82.2(12)
Cu2 N6 C11 N5 -35.3(12)
N4 N5 C12 C14 3.3(16)
C11 N5 C12 C14 -170.1(12)
N4 N5 C12 C13 -179.2(12)
C11 N5 C12 C13 7(2)
N5 C12 C14 C15 -1.4(18)
C13 C12 C14 C15 -178.3(15)
N5 N4 C15 C14 3.0(14)
Cu2 N4 C15 C14 -143.8(11)
N5 N4 C15 C16 -178.9(11)
Cu2 N4 C15 C16 34(2)
C12 C14 C15 N4 -1.0(18)
C12 C14 C15 C16 -178.9(12)
C11 N6 C17 N7 79.9(10)
C10 N6 C17 N7 -155.2(8)
Cu2 N6 C17 N7 -38.0(8)
C19 N7 C17 N6 -150.9(13)
N8 N7 C17 N6 32.5(11)
N8 N7 C19 C18 1.4(15)
C17 N7 C19 C18 -175.4(11)
C20 C18 C19 N7 -1.7(16)
C19 C18 C20 N8 1.4(15)
N7 N8 C20 C18 -0.6(12)
Cu2 N8 C20 C18 -172.9(7)
N2 N1 C21 C22 2.4(13)
Cu2 N1 C21 C22 179.3(8)
N1 C21 C22 C23 -0.4(13)
N1 N2 C23 C22 3.2(14)
Cu1 N2 C23 C22 -175.5(8)
C21 C22 C23 N2 -1.8(14)
C36 B C24 C25 -179.8(12)
C42 B C24 C25 54.1(15)
C30 B C24 C25 -63.8(14)
C36 B C24 C29 11.0(15)
C42 B C24 C29 -115.2(13)
C30 B C24 C29 126.9(11)
C29 C24 C25 C26 -7.5(19)
B C24 C25 C26 -177.3(10)
C24 C25 C26 C27 4.4(18)
C25 C26 C27 C28 -2(2)
C26 C27 C28 C29 3(2)
C25 C24 C29 C28 8.5(18)
B C24 C29 C28 178.2(11)
C27 C28 C29 C24 -6(2)
C36 B C30 C31 -54.9(11)
C42 B C30 C31 69.2(13)
C24 B C30 C31 -176.2(10)
C36 B C30 C35 126.2(13)
C42 B C30 C35 -109.7(13)
C24 B C30 C35 4.9(15)
C35 C30 C31 C32 2.2(16)
B C30 C31 C32 -176.8(10)
C30 C31 C32 C33 -3.5(19)
C31 C32 C33 C34 2(2)
C32 C33 C34 C35 1(2)
C33 C34 C35 C30 -2.7(18)
C31 C30 C35 C34 0.7(17)
B C30 C35 C34 179.6(10)
C42 B C36 C37 -14.2(14)
C24 B C36 C37 -135.4(11)
C30 B C36 C37 107.3(12)
C42 B C36 C41 173.2(8)
C24 B C36 C41 51.9(12)
C30 B C36 C41 -65.3(10)
C41 C36 C37 C38 -6.0(18)
B C36 C37 C38 -179.0(10)
C36 C37 C38 C39 8(2)
C37 C38 C39 C40 -5.2(19)
C38 C39 C40 C41 0.7(19)
C39 C40 C41 C36 1.5(19)
C37 C36 C41 C40 1.1(17)
B C36 C41 C40 174.4(11)
C36 B C42 C47 123.6(15)
C24 B C42 C47 -110.9(14)
C30 B C42 C47 4.9(19)
C36 B C42 C43 -56.6(13)
C24 B C42 C43 69.0(15)
C30 B C42 C43 -175.2(11)
C47 C42 C43 C44 3.6(18)
B C42 C43 C44 -176.3(11)
C42 C43 C44 C45 -6(2)
C43 C44 C45 C46 8(3)
C44 C45 C46 C47 -8(3)
C43 C42 C47 C46 -4(2)
B C42 C47 C46 175.7(14)
C45 C46 C47 C42 6(3)
